data_4134516
loop_
_publ_author_name
'Reiers\/olmoen, Ann Christin'
'Cs\'ok\'as, D\'aniel'
'\/Oien-\/Odegaard, Sigurd'
'Vanderkooy, Alan'
'Gupta, Arvind Kumar'
'Carlsson, Anna-Carin C'
'Orthaber, Andreas'
'Fiksdahl, Anne'
'P\'apai, Imre'
'Erd\'elyi, M\'at\'e'

_publ_section_title
;
 Catalytic Activity of <i>trans</i>-Bis(pyridine)gold Complexes.
;
_journal_issue 13
_journal_name_full 'Journal of the American Chemical Society'
_journal_page_first 6439
_journal_page_last 6446
_journal_paper_doi 10.1021/jacs.0c01941
_journal_volume 142
_journal_year 2020
_chemical_absolute_configuration ad
_chemical_formula_moiety 'C26 H20 Au2 Cl6 N2 O2'
_chemical_formula_sum 'C26 H20 Au2 Cl6 N2 O2'
_chemical_formula_weight 999.07
_space_group_crystal_system orthorhombic
_space_group_IT_number 33
_space_group_name_Hall 'P 2c -2n'
_space_group_name_H-M_alt 'P n a 21'
_atom_sites_solution_hydrogens geom
_audit_creation_date 2019-07-12
_audit_creation_method
;
Olex2 1.2
(compiled 2018.05.29 svn.r3508 for OlexSys, GUI svn.r5506)
;
_cell_angle_alpha 90
_cell_angle_beta 90
_cell_angle_gamma 90
_cell_formula_units_Z 4
_cell_length_a 32.117(15)
_cell_length_b 12.282(6)
_cell_length_c 8.293(4)
_cell_measurement_reflns_used 2852
_cell_measurement_temperature 150
_cell_measurement_theta_max 21.98
_cell_measurement_theta_min 2.54
_cell_volume 3271(3)
_computing_cell_refinement 'Bruker SAINT'
_computing_data_collection 'Bruker APEX2'
_computing_data_reduction 'Bruker SAINT'
_computing_molecular_graphics 'Olex2 (Dolomanov et al., 2009)'
_computing_publication_material 'Olex2 (Dolomanov et al., 2009)'
_computing_structure_refinement 'ShelXL (Sheldrick, 2015)'
_computing_structure_solution 'SHELXT 2014/4 (Sheldrick, 2014)'
_diffrn_ambient_temperature 150
_diffrn_measured_fraction_theta_full 1.000
_diffrn_measured_fraction_theta_max 1.000
_diffrn_measurement_device_type 'Bruke ApexII with microsource'
_diffrn_measurement_method '\f and \w scans'
_diffrn_radiation_type MoK\a
_diffrn_radiation_wavelength 0.71073
_diffrn_reflns_av_R_equivalents 0.1116
_diffrn_reflns_av_unetI/netI 0.1199
_diffrn_reflns_Laue_measured_fraction_full 1.000
_diffrn_reflns_Laue_measured_fraction_max 1.000
_diffrn_reflns_limit_h_max 38
_diffrn_reflns_limit_h_min -33
_diffrn_reflns_limit_k_max 14
_diffrn_reflns_limit_k_min -12
_diffrn_reflns_limit_l_max 9
_diffrn_reflns_limit_l_min -9
_diffrn_reflns_number 22620
_diffrn_reflns_point_group_measured_fraction_full 0.999
_diffrn_reflns_point_group_measured_fraction_max 0.999
_diffrn_reflns_theta_full 24.999
_diffrn_reflns_theta_max 24.999
_diffrn_reflns_theta_min 0.634
_exptl_absorpt_coefficient_mu 9.474
_exptl_absorpt_correction_T_max 0.7457
_exptl_absorpt_correction_T_min 0.3865
_exptl_absorpt_correction_type multi-scan
_exptl_absorpt_process_details SADABS
_exptl_crystal_colour 'metallic dark red'
_exptl_crystal_colour_lustre metallic
_exptl_crystal_colour_modifier dark
_exptl_crystal_colour_primary red
_exptl_crystal_density_diffrn 2.029
_exptl_crystal_description needle
_exptl_crystal_F_000 1864
_exptl_crystal_size_max 0.18
_exptl_crystal_size_mid 0.08
_exptl_crystal_size_min 0.06
_refine_diff_density_max 2.768
_refine_diff_density_min -2.393
_refine_diff_density_rms 0.257
_refine_ls_abs_structure_details
;
 Flack x determined using 1474 quotients [(I+)-(I-)]/[(I+)+(I-)]
 (Parsons, Flack and Wagner, Acta Cryst. B69 (2013) 249-259).
;
_refine_ls_abs_structure_Flack -0.002(14)
_refine_ls_extinction_method none
_refine_ls_goodness_of_fit_ref 1.030
_refine_ls_hydrogen_treatment constr
_refine_ls_matrix_type full
_refine_ls_number_parameters 346
_refine_ls_number_reflns 5748
_refine_ls_number_restraints 145
_refine_ls_restrained_S_all 1.020
_refine_ls_R_factor_all 0.0947
_refine_ls_R_factor_gt 0.0686
_refine_ls_shift/su_max 0.000
_refine_ls_shift/su_mean 0.000
_refine_ls_structure_factor_coef Fsqd
_refine_ls_weighting_details 'w=1/[\s^2^(Fo^2^)+(0.0408P)^2^+67.6261P] where P=(Fo^2^+2Fc^2^)/3'
_refine_ls_weighting_scheme calc
_refine_ls_wR_factor_gt 0.1449
_refine_ls_wR_factor_ref 0.1566
_reflns_Friedel_coverage 0.858
_reflns_Friedel_fraction_full 0.999
_reflns_Friedel_fraction_max 0.999
_reflns_number_gt 4372
_reflns_number_total 5748
_reflns_threshold_expression 'I > 2\s(I)'
_cod_data_source_file ja0c01941_si_004.cif
_cod_data_source_block 1_a
_cod_depositor_comments 'Adding full bibliography for 4134515--4134517.cif.'
_cod_database_code 4134516
_shelx_shelxl_version_number 2018/3
_shelx_space_group_comment
;
The symmetry employed for this shelxl refinement is uniquely defined
by the following loop, which should always be used as a source of
symmetry information in preference to the above space-group names.
They are only intended as comments.
;
_shelx_estimated_absorpt_t_max 0.600
_shelx_estimated_absorpt_t_min 0.280
_olex2_refinement_description
;
1. Twinned data refinement
 Scales: 0.71(3)
 0.29(3)
2. Fixed Uiso
 At 1.2 times of:
  All C(H) groups
 At 1.5 times of:
  All C(H,H,H) groups
3. Uiso/Uaniso restraints and constraints
Uanis(C13) \\sim Ueq, Uanis(C4) \\sim Ueq, Uanis(C5) \\sim Ueq, Uanis(C6) \\sim
Ueq: with sigma of 0.005 and sigma for terminal atoms of 0.01
Uanis(C11) \\sim Ueq: with sigma of 0.005 and sigma for terminal atoms of 0.01
Uanis(C12) \\sim Ueq, Uanis(O1) \\sim Ueq, Uanis(C19) \\sim Ueq: with sigma of
0.005 and sigma for terminal atoms of 0.01
Uanis(C26) \\sim Ueq: with sigma of 0.005 and sigma for terminal atoms of 0.01
Uanis(C24) \\sim Ueq: with sigma of 0.005 and sigma for terminal atoms of 0.01
Uanis(C10) \\sim Ueq, Uanis(C9) \\sim Ueq: with sigma of 0.005 and sigma for
terminal atoms of 0.01
Uanis(N2) \\sim Ueq: with sigma of 0.005 and sigma for terminal atoms of 0.01
Uanis(C14) \\sim Ueq: with sigma of 0.05 and sigma for terminal atoms of 0.01
Uanis(C8) \\sim Ueq, Uanis(C7) \\sim Ueq, Uanis(C2) \\sim Ueq: with sigma of
0.005 and sigma for terminal atoms of 0.01
Uanis(C17) \\sim Ueq, Uanis(C16) \\sim Ueq: with sigma of 0.005 and sigma for
terminal atoms of 0.01
Uanis(O2) \\sim Ueq: with sigma of 0.005 and sigma for terminal atoms of 0.01
Uanis(C23) \\sim Ueq: with sigma of 0.001 and sigma for terminal atoms of 0.002
Uanis(N1) \\sim Ueq: with sigma of 0.001 and sigma for terminal atoms of 0.02
Uanis(C15) \\sim Ueq, Uanis(C7) \\sim Ueq, Uanis(C8) \\sim Ueq, Uanis(C23)
\\sim Ueq, Uanis(C21) \\sim Ueq, Uanis(C16) \\sim Ueq, Uanis(C17) \\sim Ueq,
Uanis(C2) \\sim Ueq: with sigma of 0.005 and sigma for terminal atoms of 0.01
4.a Aromatic/amide H refined with riding coordinates:
 C7(H7), C8(H8), C3(H3), C11(H11), C18(H18), C4(H4), C1(H1), C23(H23), C2(H2),
 C24(H24), C21(H21), C20(H20), C26(H26), C25(H25)
4.b Idealised Me refined as rotating group:
 C15(H15A,H15B,H15C), C14(H14A,H14B,H14C)
;
_olex2_submission_special_instructions 'No special instructions were received'

loop_
_space_group_symop_operation_xyz
'x, y, z'
'-x, -y, z+1/2'
'x+1/2, -y+1/2, z'
'-x+1/2, y+1/2, z+1/2'

loop_
_atom_site_label
_atom_site_type_symbol
_atom_site_fract_x
_atom_site_fract_y
_atom_site_fract_z
_atom_site_U_iso_or_equiv
_atom_site_adp_type
_atom_site_occupancy
_atom_site_site_symmetry_order
_atom_site_calc_flag
_atom_site_refinement_flags_posn
_atom_site_refinement_flags_adp
_atom_site_refinement_flags_occupancy
_atom_site_disorder_assembly
_atom_site_disorder_group
Au2 Au 0.33144(3) 0.24930(10) 0.8818(2) 0.0290(3) Uani 1 1 d . . . . .
Au1 Au 0.31135(3) 0.69608(9) 0.46624(17) 0.0320(3) Uani 1 1 d . . . . .
Cl03 Cl 0.3386(3) 0.3291(6) 1.1223(10) 0.0325(18) Uani 1 1 d . . . . .
Cl04 Cl 0.3747(2) 0.1108(6) 0.9449(10) 0.0323(18) Uani 1 1 d . . . . .
Cl05 Cl 0.3174(2) 0.6038(7) 0.2281(12) 0.045(2) Uani 1 1 d . . . . .
Cl06 Cl 0.2840(3) 0.3792(6) 0.8043(11) 0.043(2) Uani 1 1 d . . . . .
Cl07 Cl 0.2564(3) 0.5890(7) 0.5393(11) 0.046(2) Uani 1 1 d . . . . .
Cl08 Cl 0.3622(2) 0.8167(6) 0.3849(12) 0.0420(19) Uani 1 1 d . . . . .
N1 N 0.3250(9) 0.180(2) 0.665(4) 0.045(8) Uani 1 1 d . U . . .
O2 O 0.5296(8) 0.633(2) 0.681(3) 0.049(7) Uani 1 1 d . U . . .
N2 N 0.3058(7) 0.7710(16) 0.688(3) 0.017(5) Uani 1 1 d . U . . .
O1 O 0.5364(8) 0.411(2) 0.595(3) 0.050(6) Uani 1 1 d . U . . .
C12 C 0.4950(9) 0.565(2) 0.661(4) 0.024(7) Uani 1 1 d . U . . .
C7 C 0.4152(9) 0.772(2) 0.772(4) 0.031(8) Uani 1 1 d . U . . .
H7 H 0.414852 0.846193 0.803206 0.037 Uiso 1 1 calc R . . . .
C17 C 0.4211(8) 0.436(2) 0.627(3) 0.018(6) Uani 1 1 d . U . . .
C15 C 0.5490(9) 0.666(3) 0.530(4) 0.036(8) Uani 1 1 d . U . . .
H15A H 0.537613 0.622376 0.441146 0.054 Uiso 1 1 calc GR . . . .
H15B H 0.579114 0.654892 0.536475 0.054 Uiso 1 1 calc GR . . . .
H15C H 0.543133 0.743243 0.509995 0.054 Uiso 1 1 calc GR . . . .
C6 C 0.3780(9) 0.715(2) 0.758(4) 0.027(7) Uani 1 1 d . U . . .
C8 C 0.4512(9) 0.722(2) 0.740(3) 0.020(6) Uani 1 1 d . U . . .
H8 H 0.476030 0.763868 0.751675 0.024 Uiso 1 1 calc R . . . .
C22 C 0.3543(10) 0.188(3) 0.547(4) 0.032(7) Uani 1 1 d . . . . .
C19 C 0.3904(10) 0.260(3) 0.573(4) 0.034(8) Uani 1 1 d . U . . .
C3 C 0.2918(10) 0.853(3) 0.983(6) 0.045(9) Uani 1 1 d . . . . .
H3 H 0.286695 0.878330 1.089435 0.054 Uiso 1 1 calc R . . . .
C11 C 0.3804(9) 0.600(2) 0.710(4) 0.026(7) Uani 1 1 d . U . . .
H11 H 0.355872 0.557340 0.711804 0.031 Uiso 1 1 calc R . . . .
C9 C 0.4550(12) 0.616(3) 0.693(5) 0.052(10) Uani 1 1 d . U . . .
C18 C 0.3872(9) 0.368(3) 0.604(4) 0.032(8) Uani 1 1 d . . . . .
H18 H 0.360132 0.398911 0.610490 0.038 Uiso 1 1 calc R . . . .
C16 C 0.4618(9) 0.393(2) 0.603(4) 0.024(7) Uani 1 1 d . U . . .
C5 C 0.3382(8) 0.766(2) 0.792(4) 0.020(6) Uani 1 1 d . U . . .
C4 C 0.3322(9) 0.812(2) 0.941(4) 0.030(7) Uani 1 1 d . U . . .
H4 H 0.354499 0.816086 1.015900 0.036 Uiso 1 1 calc R . . . .
C1 C 0.2683(11) 0.818(3) 0.723(5) 0.047(10) Uani 1 1 d . . . . .
H1 H 0.247458 0.824069 0.641697 0.056 Uiso 1 1 calc R . . . .
C23 C 0.3498(10) 0.131(2) 0.402(4) 0.040(8) Uani 1 1 d . U . . .
H23 H 0.371312 0.135091 0.323182 0.048 Uiso 1 1 calc R . . . .
C10 C 0.4176(10) 0.553(3) 0.662(4) 0.034(8) Uani 1 1 d . U . . .
C13 C 0.4979(10) 0.462(2) 0.638(4) 0.033(8) Uani 1 1 d . U . . .
C14 C 0.5679(12) 0.431(3) 0.730(5) 0.051(10) Uani 1 1 d . U . . .
H14A H 0.584899 0.495047 0.703469 0.076 Uiso 1 1 calc GR . . . .
H14B H 0.586008 0.367295 0.741210 0.076 Uiso 1 1 calc GR . . . .
H14C H 0.553146 0.443958 0.831496 0.076 Uiso 1 1 calc GR . . . .
C2 C 0.2611(11) 0.856(3) 0.873(5) 0.048(8) Uani 1 1 d . U . . .
H2 H 0.234551 0.884395 0.900312 0.058 Uiso 1 1 calc R . . . .
C24 C 0.3176(11) 0.076(3) 0.373(5) 0.049(9) Uani 1 1 d . U . . .
H24 H 0.316021 0.036319 0.274205 0.059 Uiso 1 1 calc R . . . .
C21 C 0.4637(11) 0.280(3) 0.568(4) 0.040(9) Uani 1 1 d . U . . .
H21 H 0.490294 0.246831 0.558121 0.048 Uiso 1 1 calc R . . . .
C20 C 0.4310(10) 0.220(2) 0.550(4) 0.037(9) Uani 1 1 d . . . . .
H20 H 0.434527 0.145740 0.520225 0.044 Uiso 1 1 calc R . . . .
C26 C 0.2898(10) 0.126(2) 0.629(4) 0.031(7) Uani 1 1 d . U . . .
H26 H 0.267849 0.125014 0.705818 0.037 Uiso 1 1 calc R . . . .
C25 C 0.2844(10) 0.069(2) 0.480(6) 0.051(10) Uani 1 1 d . . . . .
H25 H 0.259650 0.030310 0.455321 0.061 Uiso 1 1 calc R . . . .

loop_
_atom_site_aniso_label
_atom_site_aniso_U_11
_atom_site_aniso_U_22
_atom_site_aniso_U_33
_atom_site_aniso_U_23
_atom_site_aniso_U_13
_atom_site_aniso_U_12
Au2 0.0217(5) 0.0305(5) 0.0348(6) -0.0062(6) 0.0013(7) -0.0013(5)
Au1 0.0279(6) 0.0303(5) 0.0377(7) -0.0096(7) -0.0059(7) 0.0065(5)
Cl03 0.041(5) 0.032(4) 0.024(4) -0.014(3) -0.001(4) -0.003(3)
Cl04 0.037(4) 0.038(4) 0.023(5) -0.004(3) -0.001(3) 0.008(3)
Cl05 0.027(4) 0.049(5) 0.058(6) -0.017(4) -0.010(4) 0.012(4)
Cl06 0.039(5) 0.036(4) 0.055(6) -0.003(4) -0.003(4) 0.023(4)
Cl07 0.048(5) 0.041(4) 0.049(6) -0.012(4) -0.011(4) -0.004(4)
Cl08 0.041(5) 0.047(4) 0.038(4) -0.006(5) -0.001(4) -0.006(3)
N1 0.045(8) 0.045(8) 0.045(8) -0.0001(14) 0.0000(14) 0.0001(14)
O2 0.050(9) 0.050(8) 0.047(9) -0.002(6) 0.000(6) -0.001(6)
N2 0.020(7) 0.010(7) 0.022(8) 0.001(6) 0.002(6) -0.003(6)
O1 0.043(8) 0.055(8) 0.052(9) -0.001(6) 0.000(6) 0.001(6)
C12 0.023(9) 0.027(8) 0.021(9) 0.003(6) -0.002(6) 0.000(6)
C7 0.033(9) 0.029(9) 0.030(9) 0.002(6) -0.006(6) -0.001(6)
C17 0.016(8) 0.021(8) 0.017(8) -0.003(6) 0.005(6) 0.001(6)
C15 0.026(12) 0.043(12) 0.039(13) -0.002(10) -0.023(10) 0.012(10)
C6 0.026(9) 0.027(9) 0.028(9) -0.001(6) -0.005(6) 0.003(6)
C8 0.019(8) 0.021(8) 0.021(8) 0.003(6) -0.003(6) 0.001(6)
C22 0.037(19) 0.039(18) 0.020(17) -0.007(15) -0.007(14) 0.013(16)
C19 0.034(10) 0.036(9) 0.033(10) 0.001(7) -0.002(6) 0.003(7)
C3 0.042(19) 0.048(18) 0.05(2) -0.01(2) -0.02(2) 0.000(15)
C11 0.023(9) 0.027(8) 0.027(9) -0.001(6) -0.004(6) -0.001(6)
C9 0.053(12) 0.053(12) 0.051(12) 0.002(7) -0.002(7) -0.003(7)
C18 0.024(17) 0.044(19) 0.026(19) 0.006(15) 0.003(14) 0.018(14)
C16 0.024(9) 0.025(8) 0.024(9) -0.001(6) 0.004(6) 0.000(6)
C5 0.019(8) 0.019(8) 0.022(8) 0.000(6) 0.000(6) 0.002(6)
C4 0.032(9) 0.032(9) 0.027(9) -0.001(6) -0.006(7) -0.001(6)
C1 0.04(2) 0.04(2) 0.06(3) 0.017(19) 0.011(18) -0.001(17)
C23 0.040(8) 0.040(8) 0.040(8) 0.0000(14) -0.0001(14) 0.0002(14)
C10 0.033(10) 0.034(9) 0.035(10) 0.002(7) 0.004(7) 0.001(6)
C13 0.033(10) 0.036(9) 0.031(10) 0.004(7) 0.001(7) 0.002(6)
C14 0.056(15) 0.054(14) 0.043(15) -0.002(11) -0.010(12) 0.008(12)
C2 0.047(10) 0.049(10) 0.048(10) -0.004(7) -0.002(7) -0.003(7)
C24 0.051(10) 0.048(10) 0.047(10) -0.002(7) -0.001(7) 0.001(7)
C21 0.039(10) 0.040(10) 0.040(10) 0.000(7) -0.001(7) 0.005(7)
C20 0.028(18) 0.025(16) 0.06(2) -0.008(15) 0.007(16) 0.004(13)
C26 0.031(9) 0.032(9) 0.030(9) -0.004(6) -0.001(6) -0.001(6)
C25 0.037(19) 0.036(16) 0.08(3) 0.00(2) -0.04(2) 0.001(14)

loop_
_atom_type_symbol
_atom_type_description
_atom_type_scat_dispersion_real
_atom_type_scat_dispersion_imag
_atom_type_scat_source
C C 0.0033 0.0016 'International Tables Vol C Tables 4.2.6.8 and 6.1.1.4'
H H 0.0000 0.0000 'International Tables Vol C Tables 4.2.6.8 and 6.1.1.4'
Au Au -2.0133 8.8022 'International Tables Vol C Tables 4.2.6.8 and 6.1.1.4'
Cl Cl 0.1484 0.1585 'International Tables Vol C Tables 4.2.6.8 and 6.1.1.4'
N N 0.0061 0.0033 'International Tables Vol C Tables 4.2.6.8 and 6.1.1.4'
O O 0.0106 0.0060 'International Tables Vol C Tables 4.2.6.8 and 6.1.1.4'

loop_
_geom_angle_atom_site_label_1
_geom_angle_atom_site_label_2
_geom_angle_atom_site_label_3
_geom_angle
_geom_angle_site_symmetry_1
_geom_angle_site_symmetry_3
_geom_angle_publ_flag
Cl03 Au2 Cl04 93.5(3) . . ?
Cl03 Au2 Cl06 90.8(3) . . ?
Cl04 Au2 Cl06 174.9(3) . . ?
N1 Au2 Cl03 179.0(10) . . ?
N1 Au2 Cl04 87.3(9) . . ?
N1 Au2 Cl06 88.5(9) . . ?
Cl05 Au1 Cl08 90.3(3) . . ?
Cl07 Au1 Cl05 90.5(3) . . ?
Cl07 Au1 Cl08 174.5(3) . . ?
N2 Au1 Cl05 176.7(6) . . ?
N2 Au1 Cl07 87.3(6) . . ?
N2 Au1 Cl08 92.0(6) . . ?
C22 N1 Au2 123(2) . . ?
C26 N1 Au2 120(2) . . ?
C26 N1 C22 117(3) . . ?
C12 O2 C15 114(2) . . ?
C5 N2 Au1 118.9(18) . . ?
C5 N2 C1 124(3) . . ?
C1 N2 Au1 117(2) . . ?
C13 O1 C14 109(3) . . ?
O2 C12 C9 115(3) . . ?
C13 C12 O2 123(3) . . ?
C13 C12 C9 121(3) . . ?
C6 C7 H7 120.0 . . ?
C8 C7 H7 120.0 . . ?
C8 C7 C6 120(3) . . ?
C18 C17 C16 119(2) . . ?
C18 C17 C10 124(3) . . ?
C16 C17 C10 117(2) . . ?
O2 C15 H15A 109.5 . . ?
O2 C15 H15B 109.5 . . ?
O2 C15 H15C 109.5 . . ?
H15A C15 H15B 109.5 . . ?
H15A C15 H15C 109.5 . . ?
H15B C15 H15C 109.5 . . ?
C7 C6 C11 118(3) . . ?
C7 C6 C5 121(3) . . ?
C5 C6 C11 121(3) . . ?
C7 C8 H8 117.7 . . ?
C7 C8 C9 125(3) . . ?
C9 C8 H8 117.7 . . ?
N1 C22 C19 119(3) . . ?
N1 C22 C23 121(3) . . ?
C23 C22 C19 120(3) . . ?
C18 C19 C22 124(3) . . ?
C18 C19 C20 116(3) . . ?
C20 C19 C22 120(3) . . ?
C4 C3 H3 119.8 . . ?
C2 C3 H3 119.8 . . ?
C2 C3 C4 120(4) . . ?
C6 C11 H11 119.2 . . ?
C10 C11 C6 122(3) . . ?
C10 C11 H11 119.2 . . ?
C8 C9 C12 123(3) . . ?
C8 C9 C10 119(3) . . ?
C10 C9 C12 118(3) . . ?
C17 C18 H18 118.0 . . ?
C19 C18 C17 124(3) . . ?
C19 C18 H18 118.0 . . ?
C17 C16 C13 119(2) . . ?
C21 C16 C17 115(3) . . ?
C21 C16 C13 125(3) . . ?
N2 C5 C6 125(3) . . ?
N2 C5 C4 117(2) . . ?
C4 C5 C6 119(3) . . ?
C3 C4 H4 120.3 . . ?
C5 C4 C3 119(3) . . ?
C5 C4 H4 120.3 . . ?
N2 C1 H1 120.3 . . ?
C2 C1 N2 119(4) . . ?
C2 C1 H1 120.3 . . ?
C22 C23 H23 119.5 . . ?
C24 C23 C22 121(4) . . ?
C24 C23 H23 119.5 . . ?
C11 C10 C17 122(3) . . ?
C11 C10 C9 116(3) . . ?
C9 C10 C17 119(3) . . ?
O1 C13 C16 113(3) . . ?
C12 C13 O1 122(3) . . ?
C12 C13 C16 123(3) . . ?
O1 C14 H14A 109.5 . . ?
O1 C14 H14B 109.5 . . ?
O1 C14 H14C 109.5 . . ?
H14A C14 H14B 109.5 . . ?
H14A C14 H14C 109.5 . . ?
H14B C14 H14C 109.5 . . ?
C3 C2 C1 120(4) . . ?
C3 C2 H2 120.2 . . ?
C1 C2 H2 120.2 . . ?
C23 C24 H24 118.8 . . ?
C23 C24 C25 122(4) . . ?
C25 C24 H24 118.8 . . ?
C16 C21 H21 118.4 . . ?
C20 C21 C16 123(3) . . ?
C20 C21 H21 118.4 . . ?
C19 C20 H20 118.8 . . ?
C21 C20 C19 122(3) . . ?
C21 C20 H20 118.8 . . ?
N1 C26 H26 118.9 . . ?
N1 C26 C25 122(3) . . ?
C25 C26 H26 118.9 . . ?
C24 C25 C26 116(3) . . ?
C24 C25 H25 122.2 . . ?
C26 C25 H25 122.2 . . ?

loop_
_geom_bond_atom_site_label_1
_geom_bond_atom_site_label_2
_geom_bond_distance
_geom_bond_site_symmetry_2
_geom_bond_publ_flag
Au2 Cl03 2.234(8) . ?
Au2 Cl04 2.259(7) . ?
Au2 Cl06 2.298(7) . ?
Au2 N1 2.00(3) . ?
Au1 Cl05 2.286(9) . ?
Au1 Cl07 2.281(9) . ?
Au1 Cl08 2.305(8) . ?
Au1 N2 2.06(2) . ?
N1 C22 1.36(4) . ?
N1 C26 1.35(4) . ?
O2 C12 1.40(4) . ?
O2 C15 1.46(4) . ?
N2 C5 1.36(4) . ?
N2 C1 1.37(4) . ?
O1 C13 1.43(4) . ?
O1 C14 1.53(4) . ?
C12 C9 1.45(5) . ?
C12 C13 1.28(4) . ?
C7 H7 0.9500 . ?
C7 C6 1.39(4) . ?
C7 C8 1.33(4) . ?
C17 C18 1.39(4) . ?
C17 C16 1.42(4) . ?
C17 C10 1.47(4) . ?
C15 H15A 0.9800 . ?
C15 H15B 0.9800 . ?
C15 H15C 0.9800 . ?
C6 C11 1.46(4) . ?
C6 C5 1.46(4) . ?
C8 H8 0.9500 . ?
C8 C9 1.37(5) . ?
C22 C19 1.48(4) . ?
C22 C23 1.40(4) . ?
C19 C18 1.35(4) . ?
C19 C20 1.41(4) . ?
C3 H3 0.9500 . ?
C3 C4 1.43(4) . ?
C3 C2 1.35(5) . ?
C11 H11 0.9500 . ?
C11 C10 1.38(4) . ?
C9 C10 1.45(5) . ?
C18 H18 0.9500 . ?
C16 C13 1.46(4) . ?
C16 C21 1.42(4) . ?
C5 C4 1.37(4) . ?
C4 H4 0.9500 . ?
C1 H1 0.9500 . ?
C1 C2 1.35(5) . ?
C23 H23 0.9500 . ?
C23 C24 1.26(4) . ?
C14 H14A 0.9800 . ?
C14 H14B 0.9800 . ?
C14 H14C 0.9800 . ?
C2 H2 0.9500 . ?
C24 H24 0.9500 . ?
C24 C25 1.39(5) . ?
C21 H21 0.9500 . ?
C21 C20 1.29(5) . ?
C20 H20 0.9500 . ?
C26 H26 0.9500 . ?
C26 C25 1.43(5) . ?
C25 H25 0.9500 . ?

loop_
_twin_individual_id
_twin_individual_mass_fraction_refined
1 0.71(3)
2 0.29(3)

loop_
_smtbx_masks_void_nr
_smtbx_masks_void_average_x
_smtbx_masks_void_average_y
_smtbx_masks_void_average_z
_smtbx_masks_void_volume
_smtbx_masks_void_count_electrons
_smtbx_masks_void_content
1 0.000 0.500 -0.705 251.3 140.0 ?
2 0.500 0.000 -0.518 251.3 140.0 ?
